data_7125504
loop_
_publ_author_name
'Boisen, A.'
'Hazell, A.'
'McKenzie, C. J.'

_publ_contact_author
;
Dr Christine J. McKenzie
Department of Chemistry
University of Southern Denmark, Main Campus: Odense University
Campusvej 55
DK-5230 Odense M
Denmark
;
_publ_section_title
;
 Structural characterisation of the H-bonded [MnII(OH2)2...(OCH3)2MnIII]
 motif: a model for resting state hydroxylic solvent coordination in
 M(II)-M(III) enzymes.
;
_journal_issue 20
_journal_name_full 'Chemical communications (Cambridge, England)'
_journal_page_first 2136
_journal_page_last 2137
_journal_paper_doi 10.1039/b107398m
_journal_year 2001
_chemical_formula_sum 'C38 H51 Cl2 Mn2 N6 O14'
_chemical_formula_weight 996.67
_space_group_IT_number 33
_space_group_name_Hall 'P 2c -2n'
_space_group_name_H-M_alt 'P n a 21'
_symmetry_cell_setting orthorhombic
_symmetry_space_group_name_Hall 'P 2c -2n'
_symmetry_space_group_name_H-M 'P n a 21'
_atom_type_scat_source IntTabIV
_cell_angle_alpha 90.0
_cell_angle_beta 90.0
_cell_angle_gamma 90.0
_cell_formula_units_Z 4
_cell_length_a 22.331(1)
_cell_length_b 18.351(1)
_cell_length_c 10.9217(7)
_cell_measurement_reflns_used 5467
_cell_measurement_temperature 120
_cell_measurement_theta_max 29.8
_cell_measurement_theta_min 2.1
_cell_volume 4475.7(4)
_computing_cell_refinement 'SAINT (Siemens, 1995)'
_computing_data_collection 'SMART (Siemens, 1995)'
_computing_data_reduction 'SAINT (Siemens, 1995)'
_computing_molecular_graphics
;                                  
ORTEP-III (Burnett & Johnson, 1996), KRYSTAL                    
;
_computing_publication_material KRYSTAL
_computing_structure_refinement 'modified ORFLS(1962), KRYSTAL'
_computing_structure_solution
;                                  
SIR97 (Cascarano et al., 1996) KRYSTAL                           
;
_diffrn_ambient_temperature 120
_diffrn_measurement_device 'Siemens SMART CCD diffractometer'
_diffrn_measurement_method
;                                  
\w rotation scans with narrow frames                             
;
_diffrn_radiation_monochromator graphite
_diffrn_radiation_source 'x-ray tube'
_diffrn_radiation_type 'Mo K\a'
_diffrn_radiation_wavelength 0.71073
_diffrn_reflns_av_R_equivalents 0.057
_diffrn_reflns_limit_h_max 15
_diffrn_reflns_limit_h_min -12
_diffrn_reflns_limit_k_max 22
_diffrn_reflns_limit_k_min -25
_diffrn_reflns_limit_l_max 31
_diffrn_reflns_limit_l_min -25
_diffrn_reflns_number 40601
_diffrn_reflns_reduction_process 40601
_diffrn_reflns_theta_max 29.8
_diffrn_reflns_theta_min 2.1
_diffrn_standards_decay_% 0
_exptl_absorpt_coefficient_mu 0.754
_exptl_absorpt_correction_T_max 0.872
_exptl_absorpt_correction_T_min 0.772
_exptl_absorpt_correction_type 'multi-scan, SADABS'
_exptl_crystal_colour brown
_exptl_crystal_density_diffrn 1.479
_exptl_crystal_density_meas ?
_exptl_crystal_density_method 'not measured'
_exptl_crystal_description ellipsoid
_exptl_crystal_F_000 2068
_exptl_crystal_size_max 0.36
_exptl_crystal_size_mid 0.20
_exptl_crystal_size_min 0.18
_refine_diff_density_max 1.0(1)
_refine_diff_density_min -1.1(1)
_refine_ls_abs_structure_details
;                                  
refine Rogere factor                                   
;
_refine_ls_abs_structure_Rogers 0.90(4)
_refine_ls_extinction_coef 59(17)
_refine_ls_extinction_method
;                                  
B-C type 1 Lorentzian isotropic Becker and Coppens (1974)          
;
_refine_ls_goodness_of_fit_obs 1.344
_refine_ls_hydrogen_treatment
;
H-atoms of ligand and of methoxy groups constrained to have  C-H = 0.95 \%A
and Uiso 1.2 * Ueq of the atom to which it is attached. The methyl hydrogens
were disordered over two sites. Hydrogen atoms of the coordinated
water molecules were kept fixed at the positions found from a
difference map.
;
_refine_ls_matrix_type full
_refine_ls_number_constraints 0
_refine_ls_number_parameters 560
_refine_ls_number_reflns 6869
_refine_ls_number_restraints 0
_refine_ls_R_factor_obs 0.043
_refine_ls_shift/esd_max 0.0013
_refine_ls_shift/esd_mean 0.0001
_refine_ls_structure_factor_coef F
_refine_ls_weighting_details 'w = 1/{[\s~cs~(F^2^)+1.03F^2^]^1/2^-|F|}^2^'
_refine_ls_weighting_scheme calc
_refine_ls_wR_factor_obs 0.048
_reflns_number_observed 6869
_reflns_number_total 11470
_reflns_observed_criterion I>3\s(I)
_cod_data_source_file b107398m.txt
_cod_data_source_block ast
_cod_depositor_comments
;
The following automatic conversions were performed:

data item '_exptl_crystal_density_meas' value 'not measured' was
changed to '?' -- the value is perceived as not measured.

data item '_refine_ls_weighting_scheme' value '
1/{[\s~cs~(F^2^)+1.03F^2^]^1/2^-|F|}^2^ ' was changed to 'calc'. A
new data item '_refine_ls_weighting_details' was created with the
value set to 'w = 1/{[\s~cs~(F^2^)+1.03F^2^]^1/2^-|F|}^2^'.

Automatic conversion script
Id: cif_fix_values 6909 2019-04-08 15:41:33Z antanas 
;
_cod_original_cell_volume 4475.6(4)
_cod_original_sg_symbol_H-M Pna21
_cod_original_formula_sum 'C38 H51 N6 O14 Cl2 Mn2'
_cod_database_code 7125504

loop_
_symmetry_equiv_pos_as_xyz
+x,+y,+z
-x,-y,1/2+z
1/2+x,1/2-y,+z
1/2-x,1/2+y,1/2+z

loop_
_atom_site_aniso_label
_atom_site_aniso_U_11
_atom_site_aniso_U_22
_atom_site_aniso_U_33
_atom_site_aniso_U_12
_atom_site_aniso_U_13
_atom_site_aniso_U_23
Mn1A 0.0188(3) 0.0202(3) 0.0201(3) -0.0005(3) -0.0020(3) 0.0009(4)
Mn1 0.0168(3) 0.0202(3) 0.0204(3) -0.0036(3) -0.0025(3) 0.0033(3)
O1 0.015(1) 0.021(1) 0.019(2) -0.001(1) -0.002(1) -0.001(1)
O2 0.021(2) 0.031(2) 0.056(3) 0.000(1) 0.001(2) 0.002(2)
O3 0.032(2) 0.027(2) 0.027(2) -0.005(1) -0.010(2) 0.002(2)
O4 0.024(2) 0.033(2) 0.036(3) 0.006(1) -0.001(1) 0.001(2)
O5 0.035(2) 0.021(2) 0.024(2) -0.002(1) -0.003(1) 0.007(1)
N1A 0.020(2) 0.018(2) 0.019(2) -0.005(1) 0.000(2) 0.005(2)
N1 0.016(2) 0.022(2) 0.024(2) -0.005(1) -0.002(2) 0.000(2)
N2A 0.031(2) 0.019(2) 0.029(2) -0.001(2) 0.004(2) -0.001(2)
N2 0.019(2) 0.028(2) 0.021(2) -0.004(2) -0.001(2) 0.002(2)
N3A 0.026(2) 0.017(2) 0.023(2) -0.001(2) 0.001(2) 0.000(2)
N3 0.019(2) 0.020(2) 0.022(2) -0.005(1) -0.002(2) -0.001(2)
C1A 0.018(2) 0.020(2) 0.015(2) -0.004(2) -0.001(2) 0.000(2)
C1 0.020(2) 0.031(3) 0.020(3) -0.007(2) -0.003(2) 0.008(2)
C2A 0.026(2) 0.018(2) 0.021(3) -0.004(2) 0.002(2) 0.007(2)
C2 0.025(2) 0.026(2) 0.022(3) -0.013(2) -0.001(2) 0.007(2)
C3A 0.022(2) 0.019(2) 0.030(3) -0.008(2) -0.005(2) -0.003(2)
C3 0.028(2) 0.018(2) 0.027(3) -0.001(2) -0.005(2) 0.005(2)
C4 0.036(3) 0.041(4) 0.092(6) 0.007(3) -0.007(3) 0.015(3)
C5 0.059(4) 0.031(3) 0.038(4) 0.001(3) -0.011(3) 0.009(3)
C10 0.019(2) 0.019(2) 0.014(2) -0.002(2) -0.003(2) 0.001(2)
C11A 0.018(2) 0.018(2) 0.016(3) -0.002(2) -0.001(2) 0.004(2)
C11 0.019(2) 0.026(2) 0.019(3) -0.006(2) -0.001(2) 0.000(2)
C12A 0.015(2) 0.034(3) 0.024(3) -0.005(2) -0.003(2) 0.008(2)
C12 0.027(2) 0.023(2) 0.023(3) -0.005(2) -0.003(2) 0.012(2)
C13 0.019(2) 0.030(3) 0.029(3) -0.002(2) -0.008(2) 0.008(2)
C14 0.022(2) 0.038(3) 0.042(4) -0.004(2) -0.012(2) 0.019(3)
C15 0.042(3) 0.044(4) 0.093(6) 0.003(3) -0.024(4) 0.014(4)
C16 0.023(3) 0.066(4) 0.085(6) 0.004(3) -0.016(3) 0.040(4)
C17 0.072(5) 0.111(6) 0.046(4) 0.036(4) -0.024(4) 0.016(5)
C20A 0.035(3) 0.029(3) 0.040(4) 0.000(2) 0.002(2) -0.008(2)
C20 0.027(2) 0.030(3) 0.026(3) 0.000(2) -0.003(2) 0.003(2)
C21A 0.050(3) 0.022(2) 0.044(4) 0.004(2) 0.006(3) -0.007(3)
C21 0.025(2) 0.034(3) 0.029(3) 0.002(2) -0.010(2) -0.009(2)
C22A 0.055(3) 0.018(3) 0.029(3) -0.006(2) -0.007(3) 0.004(2)
C22 0.020(2) 0.025(3) 0.049(4) -0.002(2) -0.004(2) -0.012(3)
C23A 0.036(3) 0.022(3) 0.032(3) -0.007(2) -0.006(2) 0.003(2)
C23 0.022(2) 0.019(2) 0.037(3) -0.004(2) 0.004(2) -0.005(2)
C24A 0.029(2) 0.025(3) 0.016(3) -0.007(2) -0.004(2) -0.003(2)
C24 0.018(2) 0.021(2) 0.033(3) -0.002(2) -0.001(2) 0.002(2)
C30A 0.026(2) 0.026(3) 0.030(3) -0.002(2) 0.002(2) 0.000(2)
C30 0.028(2) 0.025(3) 0.020(3) -0.008(2) -0.004(2) 0.004(2)
C31A 0.036(3) 0.034(3) 0.028(3) -0.008(2) 0.010(2) 0.003(2)
C31 0.029(3) 0.050(4) 0.037(4) -0.007(2) 0.009(3) -0.004(3)
C32A 0.044(3) 0.032(3) 0.026(3) -0.008(2) -0.005(2) 0.009(2)
C32 0.026(3) 0.051(4) 0.066(5) 0.015(3) 0.003(3) 0.001(3)
C33A 0.029(2) 0.036(3) 0.025(3) -0.003(2) -0.004(2) -0.002(2)
C33 0.027(2) 0.038(3) 0.051(4) 0.007(2) 0.001(3) 0.014(3)
C34A 0.023(2) 0.016(2) 0.022(3) -0.001(2) -0.001(2) -0.003(2)
C34 0.024(2) 0.023(2) 0.028(3) -0.004(2) -0.004(2) -0.003(3)
CL1 0.0193(5) 0.0276(6) 0.0196(6) 0.0027(4) 0.0023(4) 0.0054(5)
O6 0.031(2) 0.030(2) 0.044(2) -0.005(1) -0.007(2) 0.011(2)
O7 0.027(2) 0.044(2) 0.025(2) 0.003(2) -0.003(1) -0.003(2)
O8 0.030(2) 0.055(2) 0.024(2) -0.003(2) 0.009(2) -0.001(2)
O9 0.040(2) 0.038(2) 0.036(2) 0.019(2) 0.004(2) 0.010(2)
CL2 0.041(1) 0.048(1) 0.136(2) 0.004(1) -0.036(1) 0.026(1)
O10 0.172(8) 0.178(8) 0.391(17) 0.111(7) -0.119(9) -0.202(10)
O11 0.103(6) 0.301(11) 0.241(12) 0.014(6) -0.128(7) 0.079(9)
O12 0.242(12) 0.244(11) 0.324(17) -0.114(9) -0.045(11) 0.222(12)
O13 0.053(4) 0.328(12) 0.290(15) 0.049(6) -0.032(6) -0.106(11)
O14 0.052(3) 0.082(4) 0.287(10) -0.007(3) -0.006(5) 0.082(6)

loop_
_atom_site_label
_atom_site_fract_x
_atom_site_fract_y
_atom_site_fract_z
_atom_site_U_iso_or_equiv
_atom_site_thermal_displace_type
_atom_site_occupancy
Mn1 0.29541(3) 0.17120(3) 0.80200 0.0191(3) Uij 1.
Mn1A 0.23923(3) -0.00652(3) 0.67102(10) 0.0197(3) Uij 1.
O1 0.2365(1) 0.1106(1) 0.6853(3) 0.018(1) Uij 1.
O2 0.3661(1) 0.1183(2) 0.6975(4) 0.036(2) Uij 1.
O3 0.2874(1) 0.0992(2) 0.9544(3) 0.029(2) Uij 1.
O4 0.3207(1) -0.0135(2) 0.6423(3) 0.031(2) Uij 1.
O5 0.2415(1) -0.0109(2) 0.8448(3) 0.027(2) Uij 1.
C4 0.3606(3) -0.0552(3) 0.7180(7) 0.056(4) Uij 1.
C5 0.2519(3) -0.0696(3) 0.9217(6) 0.043(3) Uij 1.
N1 0.2914(1) 0.2661(2) 0.6706(4) 0.021(2) Uij 1.
N1A 0.1442(1) -0.0088(2) 0.6695(4) 0.019(2) Uij 1.
N2 0.3694(2) 0.2457(2) 0.8611(4) 0.023(2) Uij 1.
N2A 0.2114(2) -0.1277(2) 0.6641(4) 0.026(2) Uij 1.
N3 0.2147(2) 0.2346(2) 0.8625(4) 0.020(2) Uij 1.
N3A 0.2245(2) 0.0063(2) 0.4856(4) 0.022(2) Uij 1.
C1 0.2683(2) 0.2382(2) 0.5494(5) 0.024(2) Uij 1.
C1A 0.1188(2) 0.0611(2) 0.7190(4) 0.018(2) Uij 1.
C2 0.3539(2) 0.2919(2) 0.6549(5) 0.024(2) Uij 1.
C2A 0.1236(2) -0.0697(2) 0.7480(4) 0.022(2) Uij 1.
C3 0.2534(2) 0.3249(2) 0.7216(5) 0.024(2) Uij 1.
C3A 0.1229(2) -0.0207(2) 0.5424(5) 0.023(2) Uij 1.
C10 0.1925(2) 0.1480(2) 0.6273(4) 0.017(2) Uij 1.
C11 0.2051(2) 0.2112(2) 0.5588(4) 0.021(2) Uij 1.
C11A 0.1332(2) 0.1250(2) 0.6392(4) 0.017(2) Uij 1.
C12 0.1589(2) 0.2472(2) 0.5009(5) 0.025(3) Uij 1.
C12A 0.0877(2) 0.1634(2) 0.5797(4) 0.024(3) Uij 1.
C13 0.0990(2) 0.2257(3) 0.5092(5) 0.026(3) Uij 1.
C14 0.0497(2) 0.2674(3) 0.4420(5) 0.034(3) Uij 1.
C15 0.0564(3) 0.3496(3) 0.4669(7) 0.060(5) Uij 1.
C16 -0.0121(2) 0.2484(3) 0.4880(7) 0.058(4) Uij 1.
C17 0.0549(3) 0.2546(4) 0.3078(8) 0.077(5) Uij 1.
C20 0.4015(2) 0.2426(3) 0.9645(5) 0.028(3) Uij 1.
C20A 0.2466(2) -0.1870(3) 0.6433(5) 0.035(3) Uij 1.
C21 0.4520(2) 0.2854(3) 0.9865(5) 0.029(3) Uij 1.
C21A 0.2316(2) -0.2553(2) 0.6840(6) 0.039(3) Uij 1.
C22 0.4686(2) 0.3352(3) 0.8982(5) 0.031(3) Uij 1.
C22A 0.1788(2) -0.2652(2) 0.7464(5) 0.034(3) Uij 1.
C23 0.4352(2) 0.3402(2) 0.7908(6) 0.026(2) Uij 1.
C23A 0.1411(2) -0.2049(2) 0.7651(5) 0.030(3) Uij 1.
C24 0.3867(2) 0.2941(2) 0.7742(5) 0.024(3) Uij 1.
C24A 0.1600(2) -0.1372(2) 0.7219(4) 0.023(2) Uij 1.
C30 0.1715(2) 0.2085(2) 0.9365(5) 0.024(3) Uij 1.
C30A 0.2674(2) 0.0242(2) 0.4033(5) 0.027(3) Uij 1.
C31 0.1176(2) 0.2422(3) 0.9533(5) 0.038(3) Uij 1.
C31A 0.2542(2) 0.0408(3) 0.2835(5) 0.033(3) Uij 1.
C32 0.1062(2) 0.3065(3) 0.8912(6) 0.048(4) Uij 1.
C32A 0.1947(2) 0.0411(3) 0.2464(5) 0.034(3) Uij 1.
C33 0.1498(2) 0.3339(3) 0.8130(6) 0.039(3) Uij 1.
C33A 0.1511(2) 0.0236(3) 0.3296(5) 0.030(3) Uij 1.
C34 0.2034(2) 0.2964(2) 0.8005(5) 0.025(2) Uij 1.
C34A 0.1673(2) 0.0051(2) 0.4484(4) 0.021(2) Uij 1.
CL1 0.05685(4) 0.00739(6) 1.04629(13) 0.022(1) Uij 1.
O6 0.0839(1) 0.0785(2) 1.0387(4) 0.035(2) Uij 1.
O7 0.0198(1) -0.0049(2) 0.9401(3) 0.032(2) Uij 1.
O8 0.0208(1) 0.0030(2) 1.1554(4) 0.036(2) Uij 1.
O9 0.1033(1) -0.0463(2) 1.0514(4) 0.038(2) Uij 1.
CL2 0.42586(7) 0.05215(9) 1.1706(3) 0.075(1) Uij 1.
O10 0.4203(4) 0.1113(5) 1.2213(12) 0.247(12) Uij 1.
O11 0.3851(3) 0.0469(6) 1.0777(10) 0.215(10) Uij 1.
O12 0.4152(5) -0.0008(6) 1.2387(13) 0.270(14) Uij 1.
O13 0.4821(3) 0.0402(6) 1.1337(12) 0.224(11) Uij 1.
O14 0.5260(2) -0.0915(3) 1.3102(9) 0.140(6) Uij 1.
HO2a 0.4036 0.1190 0.7396 0.040 Uiso 1.
HO2b 0.3605 0.0661 0.6923 0.040 Uiso 1.
HO3a 0.2619 0.0613 0.9249 0.040 Uiso 1.
HO3b 0.3211 0.0850 1.0022 0.040 Uiso 1.
H1a 0.2932 0.1993 0.5228 0.028 Uiso 1.
H1b 0.2697 0.2766 0.4913 0.028 Uiso 1.
H1Aa 0.1349 0.0695 0.7982 0.021 Uiso 1.
H1Ab 0.0765 0.0565 0.7246 0.021 Uiso 1.
H2a 0.3532 0.3395 0.6208 0.029 Uiso 1.
H2b 0.3742 0.2598 0.6008 0.029 Uiso 1.
H2Aa 0.0826 -0.0793 0.7316 0.026 Uiso 1.
H2Ab 0.1283 -0.0565 0.8315 0.026 Uiso 1.
H3a 0.2365 0.3517 0.6557 0.029 Uiso 1.
H3b 0.2778 0.3562 0.7697 0.029 Uiso 1.
H3Aa 0.0864 0.0051 0.5313 0.028 Uiso 1.
H3Ab 0.1160 -0.0713 0.5306 0.028 Uiso 1.
H4a 0.3441 -0.0603 0.7977 0.068 Uiso 0.5
H4b 0.3982 -0.0312 0.7235 0.068 Uiso 0.5
H4c 0.3659 -0.1020 0.6822 0.068 Uiso 0.5
H4a' 0.3910 -0.0766 0.6687 0.068 Uiso 0.5
H4b' 0.3389 -0.0925 0.7589 0.068 Uiso 0.5
H4c' 0.3784 -0.0236 0.7766 0.068 Uiso 0.5
H5a 0.2416 -0.1136 0.8809 0.051 Uiso 0.5
H5b 0.2283 -0.0648 0.9936 0.051 Uiso 0.5
H5c 0.2931 -0.0705 0.9430 0.051 Uiso 0.5
H5a' 0.2733 -0.0538 0.9919 0.051 Uiso 0.5
H5b' 0.2745 -0.1056 0.8797 0.051 Uiso 0.5
H5c' 0.2144 -0.0896 0.9460 0.051 Uiso 0.5
H12 0.1682 0.2889 0.4529 0.029 Uiso 1.
H12A 0.0476 0.1467 0.5872 0.029 Uiso 1.
H15a 0.0258 0.3755 0.4251 0.072 Uiso 1.
H15b 0.0944 0.3657 0.4387 0.072 Uiso 1.
H15c 0.0532 0.3584 0.5524 0.072 Uiso 1.
H16a -0.0427 0.2743 0.4462 0.070 Uiso 1.
H16b -0.0143 0.2597 0.5727 0.070 Uiso 1.
H16c -0.0184 0.1976 0.4768 0.070 Uiso 1.
H17a 0.0243 0.2805 0.2660 0.092 Uiso 1.
H17b 0.0510 0.2039 0.2915 0.092 Uiso 1.
H17c 0.0929 0.2710 0.2802 0.092 Uiso 1.
H20 0.3892 0.2093 1.0263 0.033 Uiso 1.
H20A 0.2829 -0.1808 0.5990 0.041 Uiso 1.
H21 0.4743 0.2804 1.0601 0.035 Uiso 1.
H21A 0.2575 -0.2954 0.6691 0.046 Uiso 1.
H22 0.5024 0.3658 0.9105 0.038 Uiso 1.
H22A 0.1680 -0.3120 0.7763 0.041 Uiso 1.
H23 0.4456 0.3747 0.7296 0.031 Uiso 1.
H23A 0.1038 -0.2101 0.8060 0.036 Uiso 1.
H30 0.1789 0.1643 0.9792 0.029 Uiso 1.
H30A 0.3080 0.0253 0.4293 0.033 Uiso 1.
H31 0.0885 0.2220 1.0067 0.046 Uiso 1.
H31A 0.2853 0.0519 0.2271 0.039 Uiso 1.
H32 0.0693 0.3314 0.9019 0.057 Uiso 1.
H32A 0.1843 0.0533 0.1645 0.041 Uiso 1.
H33 0.1430 0.3776 0.7686 0.046 Uiso 1.
H33A 0.1101 0.0241 0.3062 0.036 Uiso 1.

loop_
_geom_angle_atom_site_label_1
_geom_angle_atom_site_label_2
_geom_angle_atom_site_label_3
_geom_angle
O1 Mn1A O4 96.2(1)
O1 Mn1A O5 88.4(1)
O1 Mn1A N1A 89.6(1)
O1 Mn1A N2A 162.6(1)
O1 Mn1A N3A 87.3(1)
O4 Mn1A O5 98.0(1)
O4 Mn1A N1A 168.6(2)
O4 Mn1A N2A 101.1(1)
O4 Mn1A N3A 89.9(1)
O5 Mn1A N1A 92.0(2)
O5 Mn1A N2A 89.9(2)
O5 Mn1A N3A 171.3(1)
N1A Mn1A N2A 73.2(1)
N1A Mn1A N3A 80.5(2)
N2A Mn1A N3A 92.0(2)
O1 Mn1 O2 84.4(1)
O1 Mn1 O3 95.2(1)
O1 Mn1 N1 89.9(1)
O1 Mn1 N2 160.2(1)
O1 Mn1 N3 87.2(1)
O2 Mn1 O3 101.2(1)
O2 Mn1 N1 92.3(1)
O2 Mn1 N2 83.6(1)
O2 Mn1 N3 165.5(1)
O3 Mn1 N1 166.0(1)
O3 Mn1 N2 102.4(1)
O3 Mn1 N3 91.4(1)
N1 Mn1 N2 75.0(1)
N1 Mn1 N3 75.8(1)
N2 Mn1 N3 101.0(1)
Mn1A O1 Mn1 122.9(1)
Mn1A O1 C10 119.4(2)
Mn1A O4 C4 123.3(3)
Mn1A O5 C5 130.0(3)
Mn1A N1A C1 111.0(2)
Mn1A N1A C2A 108.7(2)
Mn1A N1A C3A 109.3(3)
Mn1A N2A C20A 128.2(3)
Mn1A N2A C24A 110.2(3)
Mn1A N3A C30A 124.5(3)
Mn1A N3A C34A 116.5(3)
Mn1 O1 C10 117.4(2)
Mn1 N1 C1 108.0(2)
Mn1 N1 C2 106.4(2)
Mn1 N1 C3 110.2(3)
Mn1 N2 C20 127.7(3)
Mn1 N2 C24 114.1(3)
Mn1 N3 C30 124.6(3)
Mn1 N3 C34 116.1(3)
C20 N2 C24 117.7(4)
C30 N3 C34 117.9(4)
C30A N3A C34A 118.5(4)
C20A N2A C24A 118.5(4)
C2 N1 C3 110.5(3)
C3 N1 C1 112.4(3)
C2 N1 C1 109.2(4)
C3A N1A C2A 109.4(3)
C2A N1A C1A 108.6(3)
C3A N1A C1A 109.9(3)
N2 C20 C21 123.7(5)
C20 C21 C22 118.0(5)
C21 C22 C23 119.3(4)
C22 C23 C24 119.3(5)
N2 C24 C23 122.1(5)
N2 C24 C2 116.9(4)
C23 C24 C2 120.9(4)
N1 C2 C24 111.6(4)
N3 C30 C31 123.4(4)
C30 C31 C32 118.8(5)
C31 C32 C33 118.8(5)
C32 C33 C34 119.0(5)
N3 C34 C33 122.1(5)
N3 C34 C3 116.2(4)
C33 C34 C3 121.6(4)
N1 C3 C34 112.8(3)
N3A C30A C31A 122.2(4)
C30A C31A C32A 118.9(5)
C31A C32A C33A 119.1(5)
C32A C33A C34A 119.4(4)
N3A C34A C33A 121.8(4)
N3A C34A C3A 115.3(4)
C33A C34A C3A 122.9(4)
N1A C3A C34A 112.4(3)
N2A C20A C21A 122.3(5)
C20A C21A C22A 119.5(4)
C21A C22A C23A 118.8(4)
C22A C23A C24A 118.2(5)
N2A C24A C23A 122.8(4)
N2A C24A C2A 116.7(4)
C23A C24A C2A 120.4(4)
N1A C2A C24A 110.1(4)
N1 C1 C11 112.0(4)
C12 C11 C10 119.2(4)
C1 C11 C12 121.0(4)
C1 C11 C10 119.8(4)
C11 C12 C13 123.4(4)
C12 C13 C12 116.1(4)
C12 C13 C14 121.1(4)
C14 C13 C12 122.8(4)
C17 C14 C16 111.3(5)
C13 C14 C17 109.7(4)
C15 C14 C17 108.8(5)
C13 C14 C16 112.5(4)
C15 C14 C16 104.9(5)
C13 C14 C15 109.6(4)
N1A C1A C11A 112.2(3)
C12A C11A C10 119.6(4)
C1A C11A C10 119.7(4)
C1A C11A C12A 120.6(4)
C13 C12 C11 122.3(4)
O1 C10 C11 119.4(4)
O1 C10 C11 121.3(3)
C11A C10 C11 119.2(4)
O6 CL1 O9 108.8(2)
O8 CL1 O9 109.5(2)
O7 CL1 O9 109.8(2)
O6 CL1 O8 109.4(2)
O6 CL1 O7 109.6(2)
O7 CL1 O8 109.7(2)
O10 CL2 O12 113.7(10)
O10 CL2 O13 112.2(6)
O10 CL2 O11 109.2(6)
O12 CL2 O13 103.4(8)
O11 CL2 O12 105.2(7)
O11 CL2 O13 113.0(7)
HO2a O2 HO2b 98.8
HO3a O3 HO3b 117.0
H5a C5 H5c 109.6
H5b C5 H5c 109.6
O5 C5 H5c 108.8
H5a' C5 H5b' 109.5
H5a' C5 H5c' 109.6
O5 C5 H5a' 109.6
H5a C5 H5b 109.5
O5 C5 H5a 109.6
O5 C5 H5b 109.6
H5b' C5 H5c' 109.6
O5 C5 H5b' 109.6
O5 C5 H5c' 108.8
H4a C4 H4b 109.5
H4a C4 H4c 109.6
O4 C4 H4a 109.7
H4b C4 H4c 109.6
O4 C4 H4b 109.7
H4a' C4 H4c' 109.7
H4b' C4 H4c' 109.7
O4 C4 H4c' 108.7
O4 C4 H4c 108.7
H4a' C4 H4b' 109.4
O4 C4 H4a' 109.7
O4 C4 H4b' 109.7
N2 C20 H20 118.2
C21 C20 H20 118.2
C22 C21 H21 121.0
C20 C21 H21 121.0
C21 C22 H22 120.4
C23 C22 H22 120.4
C24 C23 H23 120.4
C22 C23 H23 120.4
H2a C2 H2b 109.5
N1 C2 H2a 108.9
C24 C2 H2a 108.9
N1 C2 H2b 108.9
C24 C2 H2b 108.9
N3 C30 H30 118.3
C31 C30 H30 118.3
C30 C31 H31 120.6
C32 C31 H31 120.6
C31 C32 H32 120.6
C33 C32 H32 120.6
C34 C33 H33 120.5
C32 C33 H33 120.5
H3a C3 H3b 109.5
N1 C3 H3a 108.6
C34 C3 H3a 108.6
N1 C3 H3b 108.6
C34 C3 H3b 108.6
N3A C30A H30A 118.9
C31A C30A H30A 118.9
C30A C31A H31A 120.6
C32A C31A H31A 120.6
C33A C32A H32A 120.5
C31A C32A H32A 120.5
C32A C33A H33A 120.3
C34A C33A H33A 120.3
H3Aa C3A H3Ab 109.5
N1A C3A H3Aa 108.7
C34A C3A H3Aa 108.7
N1A C3A H3Ab 108.7
C34A C3A H3Ab 108.7
N2A C20A H20A 118.9
C21A C20A H20A 118.9
C20A C21A H21A 120.3
C22A C21A H21A 120.3
C21A C22A H22A 120.6
C23A C22A H22A 120.6
C24A C23A H23A 120.9
C22A C23A H23A 120.9
H2Aa C2A H2Ab 109.5
N1A C2A H2Aa 109.3
C24A C2A H2Aa 109.3
N1A C2A H2Ab 109.3
C24A C2A H2Ab 109.3
H1a C1 H1b 109.5
C11 C1 H1a 108.8
N1 C1 H1a 108.8
C11 C1 H1b 108.8
N1 C1 H1b 108.8
C11 C12 H12 118.3
C13 C12 H12 118.3
H15a C15 H15b 109.5
H15a C15 H15c 109.5
C14 C15 H15a 109.6
H15b C15 H15c 109.5
C14 C15 H15b 109.4
C14 C15 H15c 109.5
H17a C17 H17b 109.4
H17a C17 H17c 109.4
C14 C17 H17a 109.7
H17b C17 H17c 109.5
C14 C17 H17b 109.4
C14 C17 H17c 109.4
H16a C16 H16b 108.7
H16b C16 H16c 109.5
C14 C16 H16b 108.7
H16a C16 H16c 108.7
C14 C16 H16a 112.5
C14 C16 H16c 108.7
H1Aa C1A H1Ab 109.5
C11A C1A H1Aa 108.8
N1A C1A H1Aa 108.8
C11A C1A H1Ab 108.8
N1A C1A H1Ab 108.8
C11A C12A H12A 118.8
C13A C12A H12A 118.8

loop_
_geom_bond_atom_site_label_D
_geom_bond_atom_site_label_H
_geom_contact_atom_site_label_a
_geom_bond_distance_DH
_geom_contact_distance_HA
_geom_contact_distance_DA
_geom_angle_DHA
_geom_contact_site_symmetry_A
O2 HO2a O14 0.955 1.823 2.750(7) 163.0 2_654
O2 HO2b O4 0.968 1.796 2.691(5) 152.5 .
O3 HO3a O5 0.956 1.652 2.563(4) 158.0 .
O3 HO3b O11 0.954 1.791 2.738(7) 171.7 .

loop_
_geom_bond_atom_site_label_1
_geom_bond_atom_site_label_2
_geom_bond_distance
Mn1 Mn1A 3.776(1)
Mn1A O1 2.155(3)
Mn1A O4 1.849(3)
Mn1A O5 1.900(4)
Mn1A N1A 2.123(3)
Mn1A N2A 2.310(3)
Mn1A N3A 2.065(4)
Mn1 O1 2.143(3)
Mn1 O2 2.176(3)
Mn1 O3 2.132(3)
Mn1 N1 2.258(4)
Mn1 N2 2.239(4)
Mn1 N3 2.244(4)
O1 C10 1.355(5)
O4 C4 1.438(7)
O5 C5 1.385(6)
N1A C1A 1.504(5)
N1A C2A 1.481(5)
N1A C3A 1.483(6)
N1 C1 1.510(6)
N1 C2 1.483(5)
N1 C3 1.482(6)
N2A C20A 1.362(6)
N2A C24A 1.322(6)
N3A C30A 1.354(6)
N3A C34A 1.342(5)
N2 C20 1.339(6)
N2 C24 1.356(6)
N3 C30 1.347(6)
N3 C34 1.345(6)
C20A C21A 1.372(7)
C21A C22A 1.374(7)
C22A C23A 1.406(7)
C23A C24A 1.393(6)
C24A C2A 1.508(6)
C20 C21 1.396(6)
C21 C22 1.380(7)
C22 C23 1.393(7)
C23 C24 1.386(6)
C24 C2 1.495(7)
C30A C31A 1.375(8)
C31A C32A 1.391(7)
C32A C33A 1.370(7)
C33A C34A 1.390(7)
C34A C3A 1.504(7)
C30 C31 1.365(7)
C31 C32 1.383(8)
C32 C33 1.389(8)
C33 C34 1.387(6)
C34 C3 1.504(7)
C1A C11A 1.496(6)
C10 C11A 1.396(5)
C11A C12A 1.398(6)
C1 C11 1.498(6)
C11 C12 1.380(6)
C11 C10 1.409(6)
C12 C13A 1.396(6)
C12A C13A 1.401(6)
C13 C14 1.530(6)
C14 C15 1.541(7)
C14 C16 1.509(7)
C14 C17 1.488(9)
CL1 O6 1.439(3)
CL1 O7 1.442(4)
CL1 O8 1.440(4)
CL1 O9 1.432(3)
CL2 O10 1.225(7)
CL2 O11 1.367(8)
CL2 O12 1.246(7)
CL2 O13 1.337(8)
O2 HO2a 0.955
O2 HO2b 0.968
O3 HO3a 0.956
O3 HO3b 0.954
C4 H4a 0.950
C4 H4b 0.950
C4 H4c 0.950
C4 H4c' 0.950
C4 H4a' 0.950
C4 H4b' 0.950
C5 H5a 0.950
C5 H5b 0.950
C5 H5c 0.950
C5 H5a' 0.950
C5 H5b' 0.950
C5 H5c' 0.950
C2 H2a 0.950
C2 H2b 0.950
C3 H3a 0.950
C3 H3b 0.950
C20 H20 0.950
C21 H21 0.950
C22 H22 0.950
C23 H23 0.950
C30 H30 0.950
C31 H31 0.950
C32 H32 0.950
C33 H33 0.950
C2A H2Aa 0.950
C2A H2Ab 0.950
C3A H3Aa 0.950
C3A H3Ab 0.950
C30A H30A 0.950
C31A H31A 0.950
C32A H32A 0.950
C33A H33A 0.950
C20A H20A 0.950
C21A H21A 0.950
C22A H22A 0.950
C23A H23A 0.950
C1A H1Aa 0.950
C1A H1Ab 0.950
C1 H1a 0.950
C1 H1b 0.950
C12A H12A 0.950
C12 H12 0.950
C15 H15a 0.950
C15 H15b 0.950
C15 H15c 0.950
C16 H16a 0.950
C16 H16b 0.950
C16 H16c 0.950
C17 H17a 0.950
C17 H17b 0.950
C17 H17c 0.950
